data_2018368
loop_
_publ_author_name
'Arunadevi, N.'
'Devipriya, S.'
'Vairam, S.'

_publ_section_title
;
 The acid adducts hydrazinium 2-hydroxybenzoate--2-hydroxybenzoic acid
 (1/1) and hydrazinium 3-hydroxy-2-naphthoate--3-hydroxy-2-naphthoic acid
 (1/1)
;
_journal_coeditor_code BI3027
_journal_issue 2
_journal_name_full 'Acta Crystallographica Section C'
_journal_page_first o61
_journal_page_last o64
_journal_paper_doi 10.1107/S0108270111054722
_journal_volume 68
_journal_year 2012
_chemical_formula_iupac 'N2 H5 + , C11 H7 O3 - , C11 H8 O3'
_chemical_formula_moiety 'N2 H5 +, C11 H7 O3 -, C11 H8 O3'
_chemical_formula_sum 'C22 H20 N2 O6'
_chemical_formula_weight 408.40
_chemical_name_common
;
Hydrazinium 3-hydroxy-2-naphthoate-3-hydroxy-2-naphthoic acid
;
_chemical_name_systematic
;
hydrazinium 3-hydroxy-2-naphthoate--3-hydroxy-2-naphthoic acid (1/1)
;
_space_group_IT_number 2
_symmetry_cell_setting triclinic
_symmetry_space_group_name_Hall '-P 1'
_symmetry_space_group_name_H-M 'P -1'
_atom_sites_solution_hydrogens geom
_atom_sites_solution_primary direct
_atom_sites_solution_secondary difmap
_cell_angle_alpha 89.248(5)
_cell_angle_beta 86.963(5)
_cell_angle_gamma 100.609(5)
_cell_formula_units_Z 2
_cell_length_a 7.376(5)
_cell_length_b 7.915(5)
_cell_length_c 16.778(5)
_cell_measurement_reflns_used 7727
_cell_measurement_temperature 293(2)
_cell_measurement_theta_max 27.36
_cell_measurement_theta_min 2.43
_cell_volume 961.2(9)
_computing_cell_refinement 'APEX2 and SAINT (Bruker, 2004)'
_computing_data_collection 'APEX2 (Bruker, 2004)'
_computing_data_reduction 'SAINT and XPREP (Bruker, 2004)'
_computing_molecular_graphics
;
ORTEP-3 (Farrugia, 1997) and Mercury (Macrae <i>et al.</i>,
2008)
;
_computing_publication_material 'SHELXL97 (Sheldrick, 2008)'
_computing_structure_refinement 'SHELXL97 (Sheldrick, 2008)'
_computing_structure_solution 'SIR92 (Altomare <i>et al.</i>, 1993)'
_diffrn_ambient_temperature 293(2)
_diffrn_measured_fraction_theta_full 0.998
_diffrn_measured_fraction_theta_max 0.994
_diffrn_measurement_device_type 'Bruker Kappa APEXII CCD area-detector'
_diffrn_measurement_method '\w and \f scans'
_diffrn_radiation_monochromator graphite
_diffrn_radiation_source 'fine-focus sealed tube'
_diffrn_radiation_type MoK\a
_diffrn_radiation_wavelength 0.71073
_diffrn_reflns_av_R_equivalents 0.0258
_diffrn_reflns_av_sigmaI/netI 0.0190
_diffrn_reflns_limit_h_max 9
_diffrn_reflns_limit_h_min -9
_diffrn_reflns_limit_k_max 10
_diffrn_reflns_limit_k_min -10
_diffrn_reflns_limit_l_max 21
_diffrn_reflns_limit_l_min -21
_diffrn_reflns_number 20463
_diffrn_reflns_theta_full 25.00
_diffrn_reflns_theta_max 27.43
_diffrn_reflns_theta_min 2.43
_diffrn_standards_number 0
_exptl_absorpt_coefficient_mu 0.104
_exptl_absorpt_correction_T_max 0.9795
_exptl_absorpt_correction_T_min 0.9695
_exptl_absorpt_correction_type multi-scan
_exptl_absorpt_process_details '(SADABS; Bruker, 2004)'
_exptl_crystal_colour colourless
_exptl_crystal_density_diffrn 1.411
_exptl_crystal_density_method 'not measured'
_exptl_crystal_description block
_exptl_crystal_F_000 428
_exptl_crystal_size_max 0.30
_exptl_crystal_size_mid 0.25
_exptl_crystal_size_min 0.20
_refine_diff_density_max 0.273
_refine_diff_density_min -0.179
_refine_ls_extinction_coef 0.013(2)
_refine_ls_extinction_expression Fc^*^=kFc[1+0.001xFc^2^\l^3^/sin(2\q)]^-1/4^
_refine_ls_extinction_method 'SHELXL97 (Sheldrick, 2008)'
_refine_ls_goodness_of_fit_ref 1.029
_refine_ls_hydrogen_treatment mixed
_refine_ls_matrix_type full
_refine_ls_number_parameters 304
_refine_ls_number_reflns 4362
_refine_ls_number_restraints 0
_refine_ls_restrained_S_all 1.029
_refine_ls_R_factor_all 0.0498
_refine_ls_R_factor_gt 0.0373
_refine_ls_shift/su_max 0.000
_refine_ls_shift/su_mean 0.000
_refine_ls_structure_factor_coef Fsqd
_refine_ls_weighting_details 'calc w = 1/[\s^2^(Fo^2^)+(0.0636P)^2^+0.1183P] where P=(Fo^2^+2Fc^2^)/3'
_refine_ls_weighting_scheme calc
_refine_ls_wR_factor_gt 0.1050
_refine_ls_wR_factor_ref 0.1166
_reflns_number_gt 3408
_reflns_number_total 4362
_reflns_threshold_expression I>2\s(I)
_cod_data_source_file bi3027.cif
_cod_data_source_block II
_cod_database_code 2018368
_cod_database_fobs_code 2018368

loop_
_symmetry_equiv_pos_as_xyz
'x, y, z'
'-x, -y, -z'

loop_
_atom_site_type_symbol
_atom_site_label
_atom_site_fract_x
_atom_site_fract_y
_atom_site_fract_z
_atom_site_U_iso_or_equiv
_atom_site_adp_type
_atom_site_calc_flag
_atom_site_refinement_flags
_atom_site_occupancy
_atom_site_symmetry_multiplicity
O O1 0.13779(11) 0.92904(9) 0.41504(5) 0.0427(2) Uani d . 1 1
O O2 0.29469(11) 0.76482(10) 0.48039(5) 0.0403(2) Uani d . 1 1
O O3 0.18565(12) 0.43761(10) 0.47036(5) 0.0414(2) Uani d . 1 1
H H3 0.237(2) 0.534(2) 0.4865(10) 0.071(5) Uiso d . 1 1
C C1 0.18963(14) 0.78972(13) 0.42607(6) 0.0317(2) Uani d . 1 1
C C2 0.12546(14) 0.64283(13) 0.37236(6) 0.0304(2) Uani d . 1 1
C C3 0.06926(15) 0.67270(14) 0.29829(7) 0.0359(2) Uani d . 1 1
H H3A 0.0689 0.7852 0.2816 0.043 Uiso calc R 1 1
C C4 0.01141(15) 0.53689(16) 0.24609(7) 0.0399(3) Uani d . 1 1
C C5 -0.04166(19) 0.5665(2) 0.16811(8) 0.0557(4) Uani d . 1 1
H H5A -0.0381 0.6783 0.1494 0.067 Uiso calc R 1 1
C C6 -0.0983(2) 0.4304(3) 0.12017(9) 0.0693(5) Uani d . 1 1
H H6A -0.1322 0.4502 0.0688 0.083 Uiso calc R 1 1
C C7 -0.1055(2) 0.2625(2) 0.14790(9) 0.0688(5) Uani d . 1 1
H H7A -0.1464 0.1714 0.1149 0.083 Uiso calc R 1 1
C C8 -0.05434(19) 0.2295(2) 0.22167(9) 0.0560(4) Uani d . 1 1
H H8A -0.0594 0.1164 0.2388 0.067 Uiso calc R 1 1
C C9 0.00744(15) 0.36674(15) 0.27341(7) 0.0404(3) Uani d . 1 1
C C10 0.06631(16) 0.33703(14) 0.34944(7) 0.0386(3) Uani d . 1 1
H H10A 0.0640 0.2249 0.3674 0.046 Uiso calc R 1 1
C C11 0.12711(14) 0.47123(13) 0.39757(6) 0.0320(2) Uani d . 1 1
O O4 0.37960(13) 0.47294(10) 0.61522(5) 0.0460(2) Uani d . 1 1
O O5 0.40530(13) 0.29446(10) 0.71466(5) 0.0493(2) Uani d . 1 1
H H5 0.345(3) 0.212(3) 0.6722(12) 0.098(6) Uiso d . 1 1
O O6 0.46208(13) 0.79770(11) 0.63173(5) 0.0466(2) Uani d . 1 1
H H6 0.415(3) 0.694(2) 0.6133(10) 0.086(6) Uiso d . 1 1
C C12 0.42173(15) 0.44921(14) 0.68334(7) 0.0366(3) Uani d . 1 1
C C13 0.49233(15) 0.59234(14) 0.73570(7) 0.0347(2) Uani d . 1 1
C C14 0.54130(16) 0.56337(16) 0.81142(7) 0.0418(3) Uani d . 1 1
H H14A 0.5319 0.4509 0.8303 0.050 Uiso calc R 1 1
C C15 0.60566(17) 0.70036(18) 0.86147(7) 0.0459(3) Uani d . 1 1
C C16 0.6557(2) 0.6732(2) 0.94031(8) 0.0649(4) Uani d . 1 1
H H16A 0.6479 0.5619 0.9604 0.078 Uiso calc R 1 1
C C17 0.7153(3) 0.8101(3) 0.98679(10) 0.0877(6) Uani d . 1 1
H H17A 0.7474 0.7916 1.0386 0.105 Uiso calc R 1 1
C C18 0.7285(3) 0.9773(3) 0.95727(11) 0.0901(6) Uani d . 1 1
H H18A 0.7702 1.0691 0.9897 0.108 Uiso calc R 1 1
C C19 0.6820(2) 1.0091(2) 0.88229(10) 0.0689(4) Uani d . 1 1
H H19A 0.6911 1.1219 0.8639 0.083 Uiso calc R 1 1
C C20 0.61941(17) 0.87077(17) 0.83168(7) 0.0463(3) Uani d . 1 1
C C21 0.57106(17) 0.89896(15) 0.75377(7) 0.0434(3) Uani d . 1 1
H H21A 0.5814 1.0109 0.7340 0.052 Uiso calc R 1 1
C C22 0.50890(15) 0.76404(14) 0.70643(7) 0.0363(3) Uani d . 1 1
N N1 0.31600(14) 0.14701(12) 0.52578(6) 0.0363(2) Uani d . 1 1
H H1A 0.2770(19) 0.250(2) 0.5193(8) 0.052(4) Uiso d . 1 1
H H1B 0.266(2) 0.074(2) 0.4842(9) 0.066(5) Uiso d . 1 1
H H1C 0.444(2) 0.1652(17) 0.5227(8) 0.049(4) Uiso d . 1 1
N N2 0.25397(15) 0.07702(12) 0.60419(6) 0.0398(2) Uani d . 1 1
H H2A 0.2839(19) -0.028(2) 0.6051(8) 0.053(4) Uiso d . 1 1
H H2B 0.131(2) 0.0661(19) 0.6032(9) 0.056(4) Uiso d . 1 1

loop_
_atom_site_aniso_label
_atom_site_aniso_U_11
_atom_site_aniso_U_22
_atom_site_aniso_U_33
_atom_site_aniso_U_12
_atom_site_aniso_U_13
_atom_site_aniso_U_23
O1 0.0490(5) 0.0272(4) 0.0537(5) 0.0077(3) -0.0172(4) -0.0060(3)
O2 0.0418(5) 0.0361(4) 0.0446(5) 0.0064(3) -0.0191(4) -0.0066(3)
O3 0.0546(5) 0.0302(4) 0.0415(5) 0.0094(4) -0.0170(4) -0.0019(3)
C1 0.0302(5) 0.0288(5) 0.0352(6) 0.0023(4) -0.0060(4) -0.0027(4)
C2 0.0269(5) 0.0300(5) 0.0341(6) 0.0041(4) -0.0050(4) -0.0037(4)
C3 0.0346(6) 0.0381(5) 0.0350(6) 0.0052(4) -0.0062(4) 0.0005(4)
C4 0.0308(6) 0.0557(7) 0.0321(6) 0.0037(5) -0.0038(4) -0.0078(5)
C5 0.0475(7) 0.0821(10) 0.0365(7) 0.0071(7) -0.0102(6) -0.0052(6)
C6 0.0543(9) 0.1166(15) 0.0353(7) 0.0075(9) -0.0119(6) -0.0219(8)
C7 0.0567(9) 0.0924(12) 0.0531(9) -0.0013(8) -0.0071(7) -0.0387(9)
C8 0.0485(8) 0.0617(8) 0.0534(8) -0.0022(6) -0.0009(6) -0.0280(6)
C9 0.0308(6) 0.0470(6) 0.0410(6) 0.0005(5) -0.0001(5) -0.0162(5)
C10 0.0397(6) 0.0300(5) 0.0452(7) 0.0035(4) -0.0021(5) -0.0076(4)
C11 0.0303(5) 0.0314(5) 0.0346(6) 0.0059(4) -0.0040(4) -0.0033(4)
O4 0.0597(6) 0.0397(4) 0.0396(5) 0.0080(4) -0.0149(4) -0.0080(3)
O5 0.0602(6) 0.0358(4) 0.0528(5) 0.0074(4) -0.0156(4) -0.0015(4)
O6 0.0626(6) 0.0372(4) 0.0406(5) 0.0062(4) -0.0188(4) -0.0008(4)
C12 0.0339(6) 0.0365(5) 0.0401(6) 0.0071(4) -0.0055(5) -0.0035(5)
C13 0.0306(5) 0.0393(5) 0.0344(6) 0.0058(4) -0.0052(4) -0.0037(4)
C14 0.0376(6) 0.0473(6) 0.0390(6) 0.0036(5) -0.0047(5) 0.0024(5)
C15 0.0368(6) 0.0650(8) 0.0336(6) 0.0022(5) -0.0044(5) -0.0048(5)
C16 0.0593(9) 0.0931(12) 0.0391(7) 0.0035(8) -0.0115(6) 0.0004(7)
C17 0.0923(14) 0.1295(18) 0.0380(8) 0.0060(12) -0.0223(8) -0.0164(10)
C18 0.1048(15) 0.1045(15) 0.0572(10) 0.0013(12) -0.0247(10) -0.0376(10)
C19 0.0750(11) 0.0710(10) 0.0577(9) 0.0004(8) -0.0143(8) -0.0274(7)
C20 0.0394(6) 0.0561(7) 0.0414(7) 0.0016(5) -0.0047(5) -0.0141(5)
C21 0.0443(7) 0.0384(6) 0.0467(7) 0.0037(5) -0.0073(5) -0.0060(5)
C22 0.0338(6) 0.0399(6) 0.0356(6) 0.0066(4) -0.0060(4) -0.0038(4)
N1 0.0392(6) 0.0269(4) 0.0447(6) 0.0076(4) -0.0132(4) -0.0056(4)
N2 0.0420(6) 0.0291(5) 0.0489(6) 0.0062(4) -0.0093(5) -0.0026(4)

loop_
_atom_type_symbol
_atom_type_description
_atom_type_scat_dispersion_real
_atom_type_scat_dispersion_imag
_atom_type_scat_source
C C 0.0033 0.0016 'International Tables Vol C Tables 4.2.6.8 and 6.1.1.4'
H H 0.0000 0.0000 'International Tables Vol C Tables 4.2.6.8 and 6.1.1.4'
N N 0.0061 0.0033 'International Tables Vol C Tables 4.2.6.8 and 6.1.1.4'
O O 0.0106 0.0060 'International Tables Vol C Tables 4.2.6.8 and 6.1.1.4'

loop_
_geom_angle_atom_site_label_1
_geom_angle_atom_site_label_2
_geom_angle_atom_site_label_3
_geom_angle
C11 O3 H3 104.6(11)
O1 C1 O2 123.35(9)
O1 C1 C2 118.98(10)
O2 C1 C2 117.67(9)
C3 C2 C11 119.17(9)
C3 C2 C1 120.55(10)
C11 C2 C1 120.26(10)
C2 C3 C4 121.62(11)
C2 C3 H3A 119.2
C4 C3 H3A 119.2
C9 C4 C5 119.49(11)
C9 C4 C3 118.32(11)
C5 C4 C3 122.20(12)
C6 C5 C4 119.92(15)
C6 C5 H5A 120.0
C4 C5 H5A 120.0
C5 C6 C7 120.43(14)
C5 C6 H6A 119.8
C7 C6 H6A 119.8
C8 C7 C6 121.29(13)
C8 C7 H7A 119.4
C6 C7 H7A 119.4
C7 C8 C9 120.36(15)
C7 C8 H8A 119.8
C9 C8 H8A 119.8
C10 C9 C4 119.73(10)
C10 C9 C8 121.77(12)
C4 C9 C8 118.50(12)
C11 C10 C9 120.60(11)
C11 C10 H10A 119.7
C9 C10 H10A 119.7
O3 C11 C10 118.94(10)
O3 C11 C2 120.57(9)
C10 C11 C2 120.48(11)
C12 O5 H5 105.6(11)
C22 O6 H6 104.1(11)
O4 C12 O5 121.73(10)
O4 C12 C13 122.40(10)
O5 C12 C13 115.87(11)
C14 C13 C22 119.41(10)
C14 C13 C12 121.63(11)
C22 C13 C12 118.96(10)
C13 C14 C15 121.34(12)
C13 C14 H14A 119.3
C15 C14 H14A 119.3
C14 C15 C16 122.25(14)
C14 C15 C20 118.52(12)
C16 C15 C20 119.22(13)
C17 C16 C15 120.06(17)
C17 C16 H16A 120.0
C15 C16 H16A 120.0
C16 C17 C18 120.50(16)
C16 C17 H17A 119.7
C18 C17 H17A 119.7
C19 C18 C17 121.38(15)
C19 C18 H18A 119.3
C17 C18 H18A 119.3
C18 C19 C20 120.15(17)
C18 C19 H19A 119.9
C20 C19 H19A 119.9
C21 C20 C15 119.66(11)
C21 C20 C19 121.66(13)
C15 C20 C19 118.68(13)
C22 C21 C20 120.71(11)
C22 C21 H21A 119.6
C20 C21 H21A 119.6
O6 C22 C21 118.58(11)
O6 C22 C13 121.08(10)
C21 C22 C13 120.33(11)
N2 N1 H1A 108.7(9)
N2 N1 H1B 112.5(9)
H1A N1 H1B 107.1(13)
N2 N1 H1C 107.5(8)
H1A N1 H1C 109.8(12)
H1B N1 H1C 111.2(13)
N1 N2 H2A 104.9(9)
N1 N2 H2B 102.4(9)
H2A N2 H2B 109.2(13)

loop_
_geom_bond_atom_site_label_1
_geom_bond_atom_site_label_2
_geom_bond_distance
O1 C1 1.2465(14)
O2 C1 1.2635(13)
O3 C11 1.3558(13)
O3 H3 0.844(18)
C1 C2 1.5026(15)
C2 C3 1.3621(15)
C2 C11 1.4197(17)
C3 C4 1.4142(16)
C3 H3A 0.9300
C4 C9 1.412(2)
C4 C5 1.4141(17)
C5 C6 1.369(2)
C5 H5A 0.9300
C6 C7 1.393(3)
C6 H6A 0.9300
C7 C8 1.349(2)
C7 H7A 0.9300
C8 C9 1.4235(16)
C8 H8A 0.9300
C9 C10 1.3998(17)
C10 C11 1.3663(15)
C10 H10A 0.9300
O4 C12 1.2213(14)
O5 C12 1.3088(16)
O5 H5 1.03(2)
O6 C22 1.3534(14)
O6 H6 0.894(19)
C12 C13 1.4777(16)
C13 C14 1.3670(16)
C13 C22 1.4206(18)
C14 C15 1.4081(18)
C14 H14A 0.9300
C15 C16 1.4162(18)
C15 C20 1.416(2)
C16 C17 1.364(3)
C16 H16A 0.9300
C17 C18 1.391(3)
C17 H17A 0.9300
C18 C19 1.354(2)
C18 H18A 0.9300
C19 C20 1.4189(18)
C19 H19A 0.9300
C20 C21 1.3988(18)
C21 C22 1.3646(16)
C21 H21A 0.9300
N1 N2 1.4391(15)
N1 H1A 0.917(15)
N1 H1B 0.957(17)
N1 H1C 0.926(15)
N2 H2A 0.896(15)
N2 H2B 0.895(16)

loop_
_geom_hbond_atom_site_label_D
_geom_hbond_atom_site_label_H
_geom_hbond_atom_site_label_A
_geom_hbond_site_symmetry_A
_geom_hbond_distance_DH
_geom_hbond_distance_HA
_geom_hbond_distance_DA
_geom_hbond_angle_DHA
O3 H3 O2 . 0.844(18) 1.795(18) 2.5771(19) 153.3(16)
O5 H5 N2 . 1.03(2) 1.66(2) 2.6905(15) 178.5(18)
O6 H6 O4 . 0.894(19) 1.723(19) 2.5525(19) 153.0(17)
N1 H1A O3 . 0.917(15) 1.934(15) 2.8164(18) 160.9(13)
N1 H1B O1 1_545 0.957(17) 1.819(17) 2.7684(15) 171.1(14)
N1 H1B O2 1_545 0.957(17) 2.496(16) 3.107(2) 121.7(11)
N1 H1C O2 2_666 0.927(15) 1.903(15) 2.824(2) 172.0(12)
N2 H2A O6 1_545 0.896(15) 2.134(15) 2.9590(19) 152.7(12)
N2 H2B O1 2_566 0.895(16) 2.030(17) 2.916(2) 170.1(13)

loop_
_geom_torsion_atom_site_label_1
_geom_torsion_atom_site_label_2
_geom_torsion_atom_site_label_3
_geom_torsion_atom_site_label_4
_geom_torsion
O1 C1 C2 C3 22.85(16)
O2 C1 C2 C3 -156.98(10)
O1 C1 C2 C11 -158.72(10)
O2 C1 C2 C11 21.44(15)
C11 C2 C3 C4 0.41(16)
C1 C2 C3 C4 178.85(10)
C2 C3 C4 C9 1.94(17)
C2 C3 C4 C5 -177.94(11)
C9 C4 C5 C6 0.74(19)
C3 C4 C5 C6 -179.38(12)
C4 C5 C6 C7 0.5(2)
C5 C6 C7 C8 -1.2(2)
C6 C7 C8 C9 0.5(2)
C5 C4 C9 C10 177.65(11)
C3 C4 C9 C10 -2.24(17)
C5 C4 C9 C8 -1.39(17)
C3 C4 C9 C8 178.72(10)
C7 C8 C9 C10 -178.21(12)
C7 C8 C9 C4 0.80(19)
C4 C9 C10 C11 0.19(17)
C8 C9 C10 C11 179.19(11)
C9 C10 C11 O3 -179.02(10)
C9 C10 C11 C2 2.23(17)
C3 C2 C11 O3 178.74(10)
C1 C2 C11 O3 0.29(15)
C3 C2 C11 C10 -2.54(16)
C1 C2 C11 C10 179.02(10)
O4 C12 C13 C14 -179.06(11)
O5 C12 C13 C14 1.52(16)
O4 C12 C13 C22 1.15(17)
O5 C12 C13 C22 -178.27(10)
C22 C13 C14 C15 0.84(18)
C12 C13 C14 C15 -178.96(10)
C13 C14 C15 C16 179.49(12)
C13 C14 C15 C20 -0.14(19)
C14 C15 C16 C17 -179.26(15)
C20 C15 C16 C17 0.4(2)
C15 C16 C17 C18 -0.3(3)
C16 C17 C18 C19 0.4(3)
C17 C18 C19 C20 -0.4(3)
C14 C15 C20 C21 -0.63(18)
C16 C15 C20 C21 179.73(12)
C14 C15 C20 C19 179.22(12)
C16 C15 C20 C19 -0.4(2)
C18 C19 C20 C21 -179.69(15)
C18 C19 C20 C15 0.5(2)
C15 C20 C21 C22 0.70(19)
C19 C20 C21 C22 -179.15(13)
C20 C21 C22 O6 179.37(11)
C20 C21 C22 C13 0.00(18)
C14 C13 C22 O6 179.87(10)
C12 C13 C22 O6 -0.32(16)
C14 C13 C22 C21 -0.78(17)
C12 C13 C22 C21 179.03(10)

loop_
_cod_related_entry_id
_cod_related_entry_database
_cod_related_entry_code
1 ChemSpider 30654354
